data_7715930
loop_
_publ_author_name
'Tsurugi, Hayato'
'Mori, Hiroki'
'Mori, Haruna'
'Nakamoto, Masami'
'Tanaka, Shinji'
'Mashima, Kazushi'

_publ_section_title
;
 Effect of distal metal species on lewis basicity of a
 &#x3bc;<sub>3</sub>-oxo ligand in a doubly oxo-bridged
 (&#x3bc;<sub>3</sub>-O)[Rh(cod)]<sub>3</sub>(&#x3bc;<sub>4</sub>-O)M
 core.
;
_journal_issue 20
_journal_name_full 'Dalton transactions (Cambridge, England : 2003)'
_journal_page_first 8546
_journal_page_last 8549
_journal_paper_doi 10.1039/d4dt00932k
_journal_volume 53
_journal_year 2024
_chemical_formula_moiety 'C48 H57 Au O2 P Rh3'
_chemical_formula_sum 'C48 H57 Au O2 P Rh3'
_chemical_formula_weight 1202.63
_space_group_crystal_system monoclinic
_space_group_IT_number 14
_space_group_name_Hall '-P 2yn'
_space_group_name_H-M_alt 'P 1 21/n 1'
_atom_sites_solution_hydrogens geom
_atom_sites_solution_primary direct
_atom_sites_solution_secondary difmap
_audit_update_record
;
2024-03-25 deposited with the CCDC.	2024-05-01 downloaded from the CCDC.
;
_cell_angle_alpha 90.0000
_cell_angle_beta 97.2108(13)
_cell_angle_gamma 90.0000
_cell_formula_units_Z 4
_cell_length_a 9.4939(5)
_cell_length_b 23.9667(15)
_cell_length_c 18.8664(11)
_cell_measurement_reflns_used 16070
_cell_measurement_temperature 113
_cell_measurement_theta_max 27.50
_cell_measurement_theta_min 3.10
_cell_volume 4258.9(4)
_computing_cell_refinement 'CrystalClear-SM Expert 2.1 b45'
_computing_data_collection 'CrystalClear-SM Expert 2.1 b45 (Rigaku, 2015)'
_computing_data_reduction 'CrystalClear-SM Expert 2.1 b45'
_computing_molecular_graphics 'CrystalStructure 4.2.4'
_computing_publication_material 'CrystalStructure 4.2.4 (Rigaku, 2016)'
_computing_structure_refinement 'SHELXL Version 2016/4 (Sheldrick, 2008)'
_computing_structure_solution 'SIR92 (Altomare, et al., 1994)'
_diffrn_ambient_temperature 113
_diffrn_detector_area_resol_mean 5.814
_diffrn_measured_fraction_theta_full 0.987
_diffrn_measured_fraction_theta_max 0.980
_diffrn_measurement_device_type 'Rigaku XtaLAB P200'
_diffrn_measurement_method \w
_diffrn_radiation_type 'Mo K\a'
_diffrn_radiation_wavelength 0.71075
_diffrn_reflns_av_R_equivalents 0.0170
_diffrn_reflns_Laue_measured_fraction_full 0.987
_diffrn_reflns_Laue_measured_fraction_max 0.980
_diffrn_reflns_limit_h_max 12
_diffrn_reflns_limit_h_min -11
_diffrn_reflns_limit_k_max 27
_diffrn_reflns_limit_k_min -31
_diffrn_reflns_limit_l_max 24
_diffrn_reflns_limit_l_min -17
_diffrn_reflns_number 28557
_diffrn_reflns_point_group_measured_fraction_full 0.987
_diffrn_reflns_point_group_measured_fraction_max 0.980
_diffrn_reflns_theta_full 25.242
_diffrn_reflns_theta_max 27.513
_diffrn_reflns_theta_min 3.057
_diffrn_standards_number 0
_exptl_absorpt_coefficient_mu 4.662
_exptl_absorpt_correction_T_max 0.394
_exptl_absorpt_correction_T_min 0.311
_exptl_absorpt_correction_type multi-scan
_exptl_absorpt_process_details 'REQAB (Rigaku, 1998)'
_exptl_crystal_colour yellow
_exptl_crystal_density_diffrn 1.875
_exptl_crystal_density_method 'not measured'
_exptl_crystal_description block
_exptl_crystal_F_000 2360.00
_exptl_crystal_size_max 0.240
_exptl_crystal_size_mid 0.200
_exptl_crystal_size_min 0.200
_refine_diff_density_max 0.80
_refine_diff_density_min -0.80
_refine_ls_extinction_method none
_refine_ls_goodness_of_fit_ref 1.067
_refine_ls_hydrogen_treatment constr
_refine_ls_number_parameters 496
_refine_ls_number_reflns 9613
_refine_ls_number_restraints 0
_refine_ls_R_factor_all 0.0160
_refine_ls_R_factor_gt 0.0145
_refine_ls_shift/su_max 0.002
_refine_ls_structure_factor_coef Fsqd
_refine_ls_weighting_details 'w = 1/[\s^2^(Fo^2^)+(0.0160P)^2^+2.8920P] where P=(Fo^2^+2Fc^2^)/3'
_refine_ls_weighting_scheme calc
_refine_ls_wR_factor_gt 0.0347
_refine_ls_wR_factor_ref 0.0350
_reflns_Friedel_coverage 0.000
_reflns_number_gt 9150
_reflns_number_total 9613
_reflns_threshold_expression F^2^>2.0\s(F^2^)
_cod_data_source_file d4dt00932k2.cif
_cod_data_source_block NAK5035
_cod_depositor_comments 'Adding full bibliography for 7715930--7715931.cif.'
_cod_database_code 7715930

loop_
_space_group_symop_id
_space_group_symop_operation_xyz
1 +X,+Y,+Z
2 1/2-X,1/2+Y,1/2-Z
3 -X,-Y,-Z
4 -1/2+X,-1/2-Y,-1/2+Z

loop_
_atom_site_label
_atom_site_type_symbol
_atom_site_fract_x
_atom_site_fract_y
_atom_site_fract_z
_atom_site_U_iso_or_equiv
_atom_site_adp_type
_atom_site_occupancy
_atom_site_site_symmetry_order
_atom_site_calc_flag
_atom_site_refinement_flags_posn
_atom_site_refinement_flags_adp
_atom_site_refinement_flags_occupancy
_atom_site_disorder_assembly
_atom_site_disorder_group
AU1 Au 0.46007(2) 0.13589(2) 0.20120(2) 0.01131(2) Uani 1 1 d . . . . .
RH1 Rh 0.51612(2) -0.01322(2) 0.24022(2) 0.01111(3) Uani 1 1 d . . . . .
RH2 Rh 0.72610(2) 0.03367(2) 0.16795(2) 0.01178(3) Uani 1 1 d . . . . .
RH3 Rh 0.72225(2) 0.04826(2) 0.32145(2) 0.01118(3) Uani 1 1 d . . . . .
P1 P 0.32679(5) 0.20871(2) 0.16389(3) 0.01230(9) Uani 1 1 d . . . . .
O1 O 0.58156(13) 0.06938(5) 0.23024(7) 0.0121(2) Uani 1 1 d . . . . .
O2 O 0.73389(14) -0.01732(5) 0.25435(7) 0.0141(3) Uani 1 1 d . . . . .
C1 C 0.3148(2) 0.00626(8) 0.26756(11) 0.0174(4) Uani 1 1 d . . . . .
H1 H 0.299728 0.046922 0.275799 0.021 Uiso 1 1 calc R U . . .
C2 C 0.2997(2) -0.00918(8) 0.19496(11) 0.0169(4) Uani 1 1 d . . . . .
H2 H 0.276568 0.022325 0.160730 0.020 Uiso 1 1 calc R U . . .
C3 C 0.2406(2) -0.06562(9) 0.16856(11) 0.0198(4) Uani 1 1 d . . . . .
H3A H 0.183391 -0.060916 0.121333 0.024 Uiso 1 1 calc R U . . .
H3B H 0.177332 -0.080152 0.202191 0.024 Uiso 1 1 calc R U . . .
C4 C 0.3600(2) -0.10794(8) 0.16215(11) 0.0216(4) Uani 1 1 d . . . . .
H4A H 0.323627 -0.146092 0.168549 0.026 Uiso 1 1 calc R U . . .
H4B H 0.388927 -0.105580 0.113629 0.026 Uiso 1 1 calc R U . . .
C5 C 0.4883(2) -0.09777(8) 0.21689(11) 0.0173(4) Uani 1 1 d . . . . .
H5 H 0.576411 -0.117076 0.205924 0.021 Uiso 1 1 calc R U . . .
C6 C 0.4832(2) -0.08880(8) 0.29072(10) 0.0172(4) Uani 1 1 d . . . . .
H6 H 0.567875 -0.102996 0.322477 0.021 Uiso 1 1 calc R U . . .
C7 C 0.3448(2) -0.08969(8) 0.32449(11) 0.0204(4) Uani 1 1 d . . . . .
H7A H 0.363401 -0.105361 0.373325 0.024 Uiso 1 1 calc R U . . .
H7B H 0.275333 -0.114198 0.296020 0.024 Uiso 1 1 calc R U . . .
C8 C 0.2815(2) -0.03086(9) 0.32817(12) 0.0230(4) Uani 1 1 d . . . . .
H8A H 0.177246 -0.033900 0.326811 0.028 Uiso 1 1 calc R U . . .
H8B H 0.319437 -0.013374 0.374176 0.028 Uiso 1 1 calc R U . . .
C9 C 0.7400(2) 0.10098(8) 0.09592(10) 0.0178(4) Uani 1 1 d . . . . .
H9 H 0.696415 0.136600 0.110128 0.021 Uiso 1 1 calc R U . . .
C10 C 0.6420(2) 0.06120(8) 0.06462(10) 0.0164(4) Uani 1 1 d . . . . .
H10 H 0.540402 0.073299 0.059943 0.020 Uiso 1 1 calc R U . . .
C11 C 0.6781(2) 0.02157(9) 0.00649(10) 0.0191(4) Uani 1 1 d . . . . .
H11A H 0.754551 0.038070 -0.018001 0.023 Uiso 1 1 calc R U . . .
H11B H 0.593606 0.016488 -0.029355 0.023 Uiso 1 1 calc R U . . .
C12 C 0.7266(2) -0.03514(9) 0.03760(11) 0.0200(4) Uani 1 1 d . . . . .
H12A H 0.642298 -0.058815 0.041212 0.024 Uiso 1 1 calc R U . . .
H12B H 0.785434 -0.053843 0.004918 0.024 Uiso 1 1 calc R U . . .
C13 C 0.8113(2) -0.02966(9) 0.11060(11) 0.0189(4) Uani 1 1 d . . . . .
H13 H 0.824836 -0.065742 0.137206 0.023 Uiso 1 1 calc R U . . .
C14 C 0.9173(2) 0.01025(9) 0.13170(11) 0.0209(4) Uani 1 1 d . . . . .
H14 H 0.990875 -0.003038 0.170633 0.025 Uiso 1 1 calc R U . . .
C15 C 0.9732(2) 0.05268(10) 0.08206(12) 0.0267(5) Uani 1 1 d . . . . .
H15A H 0.973089 0.035451 0.034361 0.032 Uiso 1 1 calc R U . . .
H15B H 1.072816 0.061668 0.100531 0.032 Uiso 1 1 calc R U . . .
C16 C 0.8876(2) 0.10735(10) 0.07356(12) 0.0251(5) Uani 1 1 d . . . . .
H16A H 0.939569 0.136776 0.102962 0.030 Uiso 1 1 calc R U . . .
H16B H 0.878848 0.119424 0.023017 0.030 Uiso 1 1 calc R U . . .
C17 C 0.6255(2) 0.09548(8) 0.39514(11) 0.0188(4) Uani 1 1 d . . . . .
H17 H 0.533483 0.112929 0.374889 0.023 Uiso 1 1 calc R U . . .
C18 C 0.7461(2) 0.12443(8) 0.37909(11) 0.0207(4) Uani 1 1 d . . . . .
H18 H 0.724430 0.158477 0.349047 0.025 Uiso 1 1 calc R U . . .
C19 C 0.8853(3) 0.12771(10) 0.42945(13) 0.0287(5) Uani 1 1 d . . . . .
H19A H 0.864269 0.125864 0.479479 0.034 Uiso 1 1 calc R U . . .
H19B H 0.931538 0.164015 0.422732 0.034 Uiso 1 1 calc R U . . .
C20 C 0.9883(2) 0.08024(10) 0.41634(13) 0.0294(5) Uani 1 1 d . . . . .
H20A H 1.054697 0.093727 0.383662 0.035 Uiso 1 1 calc R U . . .
H20B H 1.044934 0.070188 0.462236 0.035 Uiso 1 1 calc R U . . .
C21 C 0.9132(2) 0.02874(9) 0.38460(11) 0.0194(4) Uani 1 1 d . . . . .
H21 H 0.975696 0.002814 0.361135 0.023 Uiso 1 1 calc R U . . .
C22 C 0.8000(2) 0.00213(8) 0.41234(10) 0.0179(4) Uani 1 1 d . . . . .
H22 H 0.796730 -0.039233 0.405359 0.022 Uiso 1 1 calc R U . . .
C23 C 0.7437(2) 0.02206(9) 0.47998(11) 0.0242(4) Uani 1 1 d . . . . .
H23A H 0.820391 0.041448 0.510913 0.029 Uiso 1 1 calc R U . . .
H23B H 0.713605 -0.010539 0.506595 0.029 Uiso 1 1 calc R U . . .
C24 C 0.6172(2) 0.06192(10) 0.46247(11) 0.0251(5) Uani 1 1 d . . . . .
H24A H 0.528162 0.039951 0.456805 0.030 Uiso 1 1 calc R U . . .
H24B H 0.613568 0.087860 0.503039 0.030 Uiso 1 1 calc R U . . .
C25 C 0.1603(2) 0.21208(8) 0.20159(10) 0.0146(4) Uani 1 1 d . . . . .
C26 C 0.0852(2) 0.26217(8) 0.20440(11) 0.0184(4) Uani 1 1 d . . . . .
H26 H 0.126292 0.296131 0.191058 0.022 Uiso 1 1 calc R U . . .
C27 C -0.0490(2) 0.26249(9) 0.22661(12) 0.0228(4) Uani 1 1 d . . . . .
H27 H -0.099648 0.296552 0.228165 0.027 Uiso 1 1 calc R U . . .
C28 C -0.1088(2) 0.21291(9) 0.24651(12) 0.0235(4) Uani 1 1 d . . . . .
H28 H -0.201483 0.212967 0.260467 0.028 Uiso 1 1 calc R U . . .
C29 C -0.0336(2) 0.16330(9) 0.24608(12) 0.0235(4) Uani 1 1 d . . . . .
H29 H -0.073937 0.129647 0.260902 0.028 Uiso 1 1 calc R U . . .
C30 C 0.1006(2) 0.16277(8) 0.22400(11) 0.0183(4) Uani 1 1 d . . . . .
H30 H 0.152078 0.128766 0.224133 0.022 Uiso 1 1 calc R U . . .
C31 C 0.2803(2) 0.20966(8) 0.06755(10) 0.0159(4) Uani 1 1 d . . . . .
C32 C 0.3755(2) 0.18685(9) 0.02501(11) 0.0248(5) Uani 1 1 d . . . . .
H32 H 0.456649 0.167124 0.046454 0.030 Uiso 1 1 calc R U . . .
C33 C 0.3517(3) 0.19295(10) -0.04893(12) 0.0292(5) Uani 1 1 d . . . . .
H33 H 0.417004 0.177473 -0.077782 0.035 Uiso 1 1 calc R U . . .
C34 C 0.2337(2) 0.22140(10) -0.08052(12) 0.0276(5) Uani 1 1 d . . . . .
H34 H 0.218495 0.225796 -0.130940 0.033 Uiso 1 1 calc R U . . .
C35 C 0.1377(3) 0.24350(12) -0.03868(13) 0.0373(6) Uani 1 1 d . . . . .
H35 H 0.056293 0.262946 -0.060347 0.045 Uiso 1 1 calc R U . . .
C36 C 0.1606(2) 0.23721(11) 0.03494(12) 0.0304(5) Uani 1 1 d . . . . .
H36 H 0.093595 0.251894 0.063410 0.036 Uiso 1 1 calc R U . . .
C37 C 0.41591(19) 0.27514(7) 0.18365(10) 0.0144(4) Uani 1 1 d . . . . .
C38 C 0.4530(2) 0.29083(8) 0.25491(11) 0.0206(4) Uani 1 1 d . . . . .
H38 H 0.428021 0.267648 0.292235 0.025 Uiso 1 1 calc R U . . .
C39 C 0.5262(2) 0.34030(9) 0.27120(12) 0.0233(4) Uani 1 1 d . . . . .
H39 H 0.549780 0.350974 0.319733 0.028 Uiso 1 1 calc R U . . .
C40 C 0.5654(2) 0.37437(8) 0.21734(13) 0.0231(4) Uani 1 1 d . . . . .
H40 H 0.616581 0.407907 0.228808 0.028 Uiso 1 1 calc R U . . .
C41 C 0.5289(2) 0.35881(9) 0.14692(13) 0.0253(5) Uani 1 1 d . . . . .
H41 H 0.555007 0.381969 0.109836 0.030 Uiso 1 1 calc R U . . .
C42 C 0.4541(2) 0.30941(8) 0.12948(11) 0.0205(4) Uani 1 1 d . . . . .
H42 H 0.429288 0.299231 0.080844 0.025 Uiso 1 1 calc R U . . .
C43 C -0.1855(3) 0.34407(10) -0.02151(16) 0.0351(6) Uani 1 1 d . . . . .
H43 H -0.154036 0.381728 -0.018865 0.042 Uiso 1 1 calc R U . . .
C44 C -0.1871(3) 0.31313(11) 0.04042(14) 0.0327(5) Uani 1 1 d . . . . .
H44 H -0.158097 0.329705 0.085641 0.039 Uiso 1 1 calc R U . . .
C45 C -0.2310(3) 0.25821(10) 0.03632(13) 0.0328(5) Uani 1 1 d . . . . .
H45 H -0.230671 0.236703 0.078640 0.039 Uiso 1 1 calc R U . . .
C46 C -0.2753(3) 0.23455(11) -0.02956(14) 0.0348(5) Uani 1 1 d . . . . .
H46 H -0.306128 0.196812 -0.032451 0.042 Uiso 1 1 calc R U . . .
C47 C -0.2750(3) 0.26561(11) -0.09109(13) 0.0328(5) Uani 1 1 d . . . . .
H47 H -0.306133 0.249262 -0.136217 0.039 Uiso 1 1 calc R U . . .
C48 C -0.2299(3) 0.32001(11) -0.08732(14) 0.0340(5) Uani 1 1 d . . . . .
H48 H -0.229152 0.341203 -0.129820 0.041 Uiso 1 1 calc R U . . .

loop_
_atom_site_aniso_label
_atom_site_aniso_U_11
_atom_site_aniso_U_22
_atom_site_aniso_U_33
_atom_site_aniso_U_23
_atom_site_aniso_U_13
_atom_site_aniso_U_12
AU1 0.01295(4) 0.00851(3) 0.01227(4) 0.00120(2) 0.00078(2) 0.00128(2)
RH1 0.01257(7) 0.00932(6) 0.01178(7) 0.00120(5) 0.00286(5) 0.00165(5)
RH2 0.01142(7) 0.01460(7) 0.00965(7) 0.00134(5) 0.00269(5) 0.00236(5)
RH3 0.01159(7) 0.01222(7) 0.00994(7) 0.00104(5) 0.00216(5) 0.00173(5)
P1 0.0138(2) 0.0089(2) 0.0139(2) 0.00111(17) 0.00011(17) 0.00073(16)
O1 0.0136(6) 0.0113(6) 0.0118(6) 0.0021(5) 0.0030(5) 0.0021(5)
O2 0.0159(6) 0.0150(6) 0.0117(6) 0.0016(5) 0.0029(5) 0.0045(5)
C1 0.0148(9) 0.0151(9) 0.0236(10) 0.0003(8) 0.0073(8) 0.0014(7)
C2 0.0123(8) 0.0179(9) 0.0207(10) 0.0038(7) 0.0029(7) 0.0017(7)
C3 0.0193(10) 0.0239(10) 0.0159(9) 0.0008(8) 0.0016(7) -0.0046(8)
C4 0.0294(11) 0.0179(9) 0.0176(10) -0.0033(8) 0.0038(8) -0.0032(8)
C5 0.0241(10) 0.0094(8) 0.0193(10) -0.0001(7) 0.0059(8) 0.0016(7)
C6 0.0241(10) 0.0108(8) 0.0167(9) 0.0040(7) 0.0028(8) 0.0004(7)
C7 0.0264(11) 0.0192(10) 0.0165(10) 0.0017(8) 0.0065(8) -0.0033(8)
C8 0.0280(11) 0.0218(10) 0.0219(11) -0.0015(8) 0.0135(9) -0.0025(8)
C9 0.0198(10) 0.0196(9) 0.0146(9) 0.0044(7) 0.0044(7) -0.0020(8)
C10 0.0173(9) 0.0197(9) 0.0121(9) 0.0044(7) 0.0014(7) 0.0010(7)
C11 0.0205(10) 0.0253(10) 0.0114(9) 0.0008(8) 0.0015(7) -0.0028(8)
C12 0.0213(10) 0.0235(10) 0.0159(10) -0.0036(8) 0.0053(8) 0.0013(8)
C13 0.0202(10) 0.0226(10) 0.0151(10) -0.0004(8) 0.0066(8) 0.0095(8)
C14 0.0133(9) 0.0337(11) 0.0164(10) -0.0013(8) 0.0049(7) 0.0081(8)
C15 0.0161(10) 0.0422(13) 0.0231(11) -0.0022(10) 0.0070(8) -0.0040(9)
C16 0.0218(10) 0.0351(12) 0.0192(10) 0.0009(9) 0.0061(8) -0.0099(9)
C17 0.0225(10) 0.0191(9) 0.0155(9) -0.0039(7) 0.0047(8) 0.0069(8)
C18 0.0276(11) 0.0152(9) 0.0188(10) -0.0036(8) 0.0009(8) 0.0009(8)
C19 0.0290(12) 0.0264(11) 0.0288(12) -0.0051(9) -0.0040(9) -0.0074(9)
C20 0.0202(11) 0.0354(12) 0.0302(12) 0.0005(10) -0.0057(9) -0.0040(9)
C21 0.0138(9) 0.0258(10) 0.0172(10) 0.0020(8) -0.0030(7) 0.0052(8)
C22 0.0209(10) 0.0189(9) 0.0134(9) 0.0038(7) -0.0002(7) 0.0063(8)
C23 0.0306(12) 0.0288(11) 0.0135(10) 0.0045(8) 0.0038(8) 0.0044(9)
C24 0.0287(12) 0.0325(12) 0.0158(10) -0.0001(9) 0.0097(8) 0.0066(9)
C25 0.0161(9) 0.0140(9) 0.0132(9) 0.0007(7) -0.0005(7) -0.0017(7)
C26 0.0200(10) 0.0151(9) 0.0202(10) 0.0013(7) 0.0034(8) -0.0001(7)
C27 0.0232(11) 0.0204(10) 0.0255(11) -0.0019(8) 0.0056(8) 0.0047(8)
C28 0.0215(10) 0.0279(11) 0.0229(11) -0.0026(9) 0.0095(8) -0.0024(8)
C29 0.0282(11) 0.0203(10) 0.0231(11) 0.0012(8) 0.0079(9) -0.0073(8)
C30 0.0224(10) 0.0138(9) 0.0184(10) 0.0004(7) 0.0010(8) -0.0011(7)
C31 0.0186(9) 0.0124(8) 0.0161(9) 0.0010(7) -0.0005(7) -0.0028(7)
C32 0.0311(12) 0.0242(11) 0.0184(10) -0.0013(8) 0.0002(9) 0.0105(9)
C33 0.0383(13) 0.0307(12) 0.0189(11) -0.0040(9) 0.0045(9) 0.0055(10)
C34 0.0321(12) 0.0335(12) 0.0159(10) 0.0018(9) -0.0020(9) -0.0069(10)
C35 0.0252(12) 0.0608(17) 0.0243(12) 0.0137(12) -0.0030(9) 0.0104(11)
C36 0.0201(11) 0.0490(14) 0.0220(11) 0.0062(10) 0.0025(9) 0.0088(10)
C37 0.0135(8) 0.0100(8) 0.0194(9) 0.0000(7) 0.0006(7) 0.0012(7)
C38 0.0236(10) 0.0172(9) 0.0198(10) 0.0022(8) -0.0017(8) -0.0008(8)
C39 0.0254(11) 0.0196(10) 0.0226(11) -0.0044(8) -0.0064(8) 0.0003(8)
C40 0.0178(10) 0.0136(9) 0.0372(13) -0.0036(8) 0.0006(9) -0.0036(7)
C41 0.0286(12) 0.0175(10) 0.0314(12) 0.0006(8) 0.0098(9) -0.0076(8)
C42 0.0253(10) 0.0157(9) 0.0212(10) -0.0010(8) 0.0055(8) -0.0038(8)
C43 0.0242(12) 0.0212(11) 0.0587(17) 0.0008(11) 0.0000(11) 0.0005(9)
C44 0.0279(12) 0.0363(13) 0.0328(13) -0.0111(10) -0.0003(10) 0.0007(10)
C45 0.0366(13) 0.0344(13) 0.0276(12) 0.0018(10) 0.0045(10) -0.0042(10)
C46 0.0376(14) 0.0279(12) 0.0386(14) -0.0053(10) 0.0033(11) -0.0068(10)
C47 0.0304(12) 0.0400(14) 0.0267(12) -0.0069(10) -0.0009(10) 0.0036(10)
C48 0.0253(12) 0.0410(14) 0.0353(14) 0.0115(11) 0.0025(10) 0.0062(10)

loop_
_atom_type_symbol
_atom_type_description
_atom_type_scat_dispersion_real
_atom_type_scat_dispersion_imag
_atom_type_scat_source
C C 0.0033 0.0016
;
International Tables for Crystallography
(Vol. C, Tables 4.2.6.8 and 6.1.1.4)
;
H H 0.0000 0.0000
;
International Tables for Crystallography
(Vol. C, Table 6.1.1.4)
;
Au Au -2.0133 8.8022
;
International Tables for Crystallography
(Vol. C, Tables 4.2.6.8 and 6.1.1.4)
;
O O 0.0106 0.0060
;
International Tables for Crystallography
(Vol. C, Tables 4.2.6.8 and 6.1.1.4)
;
P P 0.1023 0.0942
;
International Tables for Crystallography
(Vol. C, Tables 4.2.6.8 and 6.1.1.4)
;
Rh Rh -1.1178 0.9187
;
International Tables for Crystallography
(Vol. C, Tables 4.2.6.8 and 6.1.1.4)
;

loop_
_geom_angle_atom_site_label_1
_geom_angle_atom_site_label_2
_geom_angle_atom_site_label_3
_geom_angle
_geom_angle_site_symmetry_1
_geom_angle_site_symmetry_3
_geom_angle_publ_flag
O1 AU1 P1 177.37(4) . . ?
O2 RH1 C5 94.57(7) . . ?
O2 RH1 C6 96.04(7) . . ?
C5 RH1 C6 39.69(8) . . ?
O2 RH1 O1 75.60(5) . . ?
C5 RH1 O1 158.95(6) . . ?
C6 RH1 O1 157.77(7) . . ?
O2 RH1 C1 156.06(7) . . ?
C5 RH1 C1 99.98(8) . . ?
C6 RH1 C1 83.54(8) . . ?
O1 RH1 C1 95.85(6) . . ?
O2 RH1 C2 163.92(7) . . ?
C5 RH1 C2 82.47(8) . . ?
C6 RH1 C2 91.74(8) . . ?
O1 RH1 C2 101.76(6) . . ?
C1 RH1 C2 38.99(8) . . ?
O2 RH1 RH3 47.19(4) . . ?
C5 RH1 RH3 134.41(6) . . ?
C6 RH1 RH3 110.27(6) . . ?
O1 RH1 RH3 49.12(3) . . ?
C1 RH1 RH3 110.50(6) . . ?
C2 RH1 RH3 141.44(5) . . ?
O2 RH1 RH2 46.61(4) . . ?
C5 RH1 RH2 111.60(5) . . ?
C6 RH1 RH2 136.86(6) . . ?
O1 RH1 RH2 48.36(3) . . ?
C1 RH1 RH2 139.57(5) . . ?
C2 RH1 RH2 119.96(5) . . ?
RH3 RH1 RH2 63.593(6) . . ?
O2 RH2 C13 90.06(7) . . ?
O2 RH2 C14 98.92(7) . . ?
C13 RH2 C14 39.40(8) . . ?
O2 RH2 O1 75.90(5) . . ?
C13 RH2 O1 155.66(7) . . ?
C14 RH2 O1 161.18(7) . . ?
O2 RH2 C10 153.89(7) . . ?
C13 RH2 C10 82.83(8) . . ?
C14 RH2 C10 91.44(8) . . ?
O1 RH2 C10 101.01(6) . . ?
O2 RH2 C9 166.27(7) . . ?
C13 RH2 C9 99.29(8) . . ?
C14 RH2 C9 82.44(8) . . ?
O1 RH2 C9 98.41(6) . . ?
C10 RH2 C9 38.82(7) . . ?
O2 RH2 RH1 47.27(4) . . ?
C13 RH2 RH1 107.93(6) . . ?
C14 RH2 RH1 138.89(6) . . ?
O1 RH2 RH1 48.13(3) . . ?
C10 RH2 RH1 111.44(5) . . ?
C9 RH2 RH1 136.43(5) . . ?
O2 RH2 RH3 43.97(4) . . ?
C13 RH2 RH3 130.95(6) . . ?
C14 RH2 RH3 118.34(6) . . ?
O1 RH2 RH3 46.02(3) . . ?
C10 RH2 RH3 145.60(5) . . ?
C9 RH2 RH3 123.55(6) . . ?
RH1 RH2 RH3 57.658(5) . . ?
O2 RH3 C17 153.63(7) . . ?
O2 RH3 C21 94.06(7) . . ?
C17 RH3 C21 99.43(8) . . ?
O2 RH3 C22 93.47(7) . . ?
C17 RH3 C22 83.14(8) . . ?
C21 RH3 C22 39.22(8) . . ?
O2 RH3 O1 75.80(5) . . ?
C17 RH3 O1 97.28(7) . . ?
C21 RH3 O1 159.22(7) . . ?
C22 RH3 O1 156.75(7) . . ?
O2 RH3 C18 167.14(7) . . ?
C17 RH3 C18 38.91(8) . . ?
C21 RH3 C18 82.63(8) . . ?
C22 RH3 C18 91.76(8) . . ?
O1 RH3 C18 103.19(7) . . ?
O2 RH3 RH1 47.91(4) . . ?
C17 RH3 RH1 108.56(6) . . ?
C21 RH3 RH1 134.48(6) . . ?
C22 RH3 RH1 109.00(6) . . ?
O1 RH3 RH1 48.71(3) . . ?
C18 RH3 RH1 140.11(6) . . ?
O2 RH3 RH2 44.01(4) . . ?
C17 RH3 RH2 141.67(6) . . ?
C21 RH3 RH2 114.81(6) . . ?
C22 RH3 RH2 134.51(5) . . ?
O1 RH3 RH2 45.86(3) . . ?
C18 RH3 RH2 126.66(6) . . ?
RH1 RH3 RH2 58.749(5) . . ?
C25 P1 C31 106.12(9) . . ?
C25 P1 C37 106.64(9) . . ?
C31 P1 C37 104.03(9) . . ?
C25 P1 AU1 113.63(6) . . ?
C31 P1 AU1 112.63(6) . . ?
C37 P1 AU1 113.04(6) . . ?
AU1 O1 RH1 127.65(6) . . ?
AU1 O1 RH2 124.48(6) . . ?
RH1 O1 RH2 83.50(5) . . ?
AU1 O1 RH3 134.41(6) . . ?
RH1 O1 RH3 82.17(4) . . ?
RH2 O1 RH3 88.13(5) . . ?
RH3 O2 RH2 92.02(5) . . ?
RH3 O2 RH1 84.91(5) . . ?
RH2 O2 RH1 86.12(5) . . ?
C2 C1 C8 125.11(18) . . ?
C2 C1 RH1 71.71(11) . . ?
C8 C1 RH1 109.79(13) . . ?
C2 C1 H1 114.1 . . ?
C8 C1 H1 114.1 . . ?
RH1 C1 H1 114.1 . . ?
C1 C2 C3 122.62(17) . . ?
C1 C2 RH1 69.30(11) . . ?
C3 C2 RH1 112.87(13) . . ?
C1 C2 H2 114.6 . . ?
C3 C2 H2 114.6 . . ?
RH1 C2 H2 114.6 . . ?
C2 C3 C4 111.49(16) . . ?
C2 C3 H3A 109.3 . . ?
C4 C3 H3A 109.3 . . ?
C2 C3 H3B 109.3 . . ?
C4 C3 H3B 109.3 . . ?
H3A C3 H3B 108.0 . . ?
C5 C4 C3 112.22(16) . . ?
C5 C4 H4A 109.2 . . ?
C3 C4 H4A 109.2 . . ?
C5 C4 H4B 109.2 . . ?
C3 C4 H4B 109.2 . . ?
H4A C4 H4B 107.9 . . ?
C6 C5 C4 124.82(18) . . ?
C6 C5 RH1 70.34(11) . . ?
C4 C5 RH1 111.73(13) . . ?
C6 C5 H5 114.0 . . ?
C4 C5 H5 114.0 . . ?
RH1 C5 H5 114.0 . . ?
C5 C6 C7 122.99(18) . . ?
C5 C6 RH1 69.97(11) . . ?
C7 C6 RH1 112.80(13) . . ?
C5 C6 H6 114.4 . . ?
C7 C6 H6 114.4 . . ?
RH1 C6 H6 114.4 . . ?
C6 C7 C8 111.51(16) . . ?
C6 C7 H7A 109.3 . . ?
C8 C7 H7A 109.3 . . ?
C6 C7 H7B 109.3 . . ?
C8 C7 H7B 109.3 . . ?
H7A C7 H7B 108.0 . . ?
C1 C8 C7 112.66(16) . . ?
C1 C8 H8A 109.1 . . ?
C7 C8 H8A 109.1 . . ?
C1 C8 H8B 109.1 . . ?
C7 C8 H8B 109.1 . . ?
H8A C8 H8B 107.8 . . ?
C10 C9 C16 122.33(18) . . ?
C10 C9 RH2 70.33(11) . . ?
C16 C9 RH2 112.79(14) . . ?
C10 C9 H9 114.6 . . ?
C16 C9 H9 114.6 . . ?
RH2 C9 H9 114.6 . . ?
C9 C10 C11 121.79(17) . . ?
C9 C10 RH2 70.85(11) . . ?
C11 C10 RH2 112.07(13) . . ?
C9 C10 H10 114.8 . . ?
C11 C10 H10 114.8 . . ?
RH2 C10 H10 114.8 . . ?
C10 C11 C12 111.25(16) . . ?
C10 C11 H11A 109.4 . . ?
C12 C11 H11A 109.4 . . ?
C10 C11 H11B 109.4 . . ?
C12 C11 H11B 109.4 . . ?
H11A C11 H11B 108.0 . . ?
C13 C12 C11 111.89(17) . . ?
C13 C12 H12A 109.2 . . ?
C11 C12 H12A 109.2 . . ?
C13 C12 H12B 109.2 . . ?
C11 C12 H12B 109.2 . . ?
H12A C12 H12B 107.9 . . ?
C14 C13 C12 126.60(19) . . ?
C14 C13 RH2 70.67(11) . . ?
C12 C13 RH2 109.84(13) . . ?
C14 C13 H13 113.7 . . ?
C12 C13 H13 113.7 . . ?
RH2 C13 H13 113.7 . . ?
C13 C14 C15 124.84(19) . . ?
C13 C14 RH2 69.92(11) . . ?
C15 C14 RH2 113.89(14) . . ?
C13 C14 H14 113.5 . . ?
C15 C14 H14 113.5 . . ?
RH2 C14 H14 113.5 . . ?
C14 C15 C16 114.36(17) . . ?
C14 C15 H15A 108.7 . . ?
C16 C15 H15A 108.7 . . ?
C14 C15 H15B 108.7 . . ?
C16 C15 H15B 108.7 . . ?
H15A C15 H15B 107.6 . . ?
C9 C16 C15 112.23(17) . . ?
C9 C16 H16A 109.2 . . ?
C15 C16 H16A 109.2 . . ?
C9 C16 H16B 109.2 . . ?
C15 C16 H16B 109.2 . . ?
H16A C16 H16B 107.9 . . ?
C18 C17 C24 124.98(19) . . ?
C18 C17 RH3 71.70(11) . . ?
C24 C17 RH3 110.11(13) . . ?
C18 C17 H17 114.1 . . ?
C24 C17 H17 114.1 . . ?
RH3 C17 H17 114.1 . . ?
C17 C18 C19 123.8(2) . . ?
C17 C18 RH3 69.39(11) . . ?
C19 C18 RH3 112.99(14) . . ?
C17 C18 H18 114.2 . . ?
C19 C18 H18 114.2 . . ?
RH3 C18 H18 114.2 . . ?
C18 C19 C20 112.26(18) . . ?
C18 C19 H19A 109.2 . . ?
C20 C19 H19A 109.2 . . ?
C18 C19 H19B 109.2 . . ?
C20 C19 H19B 109.2 . . ?
H19A C19 H19B 107.9 . . ?
C21 C20 C19 112.93(18) . . ?
C21 C20 H20A 109.0 . . ?
C19 C20 H20A 109.0 . . ?
C21 C20 H20B 109.0 . . ?
C19 C20 H20B 109.0 . . ?
H20A C20 H20B 107.8 . . ?
C22 C21 C20 124.58(19) . . ?
C22 C21 RH3 70.46(11) . . ?
C20 C21 RH3 112.01(14) . . ?
C22 C21 H21 114.0 . . ?
C20 C21 H21 114.0 . . ?
RH3 C21 H21 114.0 . . ?
C21 C22 C23 122.38(19) . . ?
C21 C22 RH3 70.32(11) . . ?
C23 C22 RH3 113.33(13) . . ?
C21 C22 H22 114.4 . . ?
C23 C22 H22 114.4 . . ?
RH3 C22 H22 114.4 . . ?
C22 C23 C24 111.23(17) . . ?
C22 C23 H23A 109.4 . . ?
C24 C23 H23A 109.4 . . ?
C22 C23 H23B 109.4 . . ?
C24 C23 H23B 109.4 . . ?
H23A C23 H23B 108.0 . . ?
C17 C24 C23 112.87(17) . . ?
C17 C24 H24A 109.0 . . ?
C23 C24 H24A 109.0 . . ?
C17 C24 H24B 109.0 . . ?
C23 C24 H24B 109.0 . . ?
H24A C24 H24B 107.8 . . ?
C30 C25 C26 119.05(18) . . ?
C30 C25 P1 119.12(14) . . ?
C26 C25 P1 121.68(14) . . ?
C27 C26 C25 120.40(18) . . ?
C27 C26 H26 119.8 . . ?
C25 C26 H26 119.8 . . ?
C28 C27 C26 119.86(19) . . ?
C28 C27 H27 120.1 . . ?
C26 C27 H27 120.1 . . ?
C29 C28 C27 120.24(19) . . ?
C29 C28 H28 119.9 . . ?
C27 C28 H28 119.9 . . ?
C28 C29 C30 120.10(19) . . ?
C28 C29 H29 119.9 . . ?
C30 C29 H29 119.9 . . ?
C29 C30 C25 120.28(18) . . ?
C29 C30 H30 119.9 . . ?
C25 C30 H30 119.9 . . ?
C36 C31 C32 119.01(19) . . ?
C36 C31 P1 122.10(16) . . ?
C32 C31 P1 118.56(15) . . ?
C33 C32 C31 120.0(2) . . ?
C33 C32 H32 120.0 . . ?
C31 C32 H32 120.0 . . ?
C34 C33 C32 120.3(2) . . ?
C34 C33 H33 119.8 . . ?
C32 C33 H33 119.8 . . ?
C33 C34 C35 120.0(2) . . ?
C33 C34 H34 120.0 . . ?
C35 C34 H34 120.0 . . ?
C34 C35 C36 119.9(2) . . ?
C34 C35 H35 120.1 . . ?
C36 C35 H35 120.1 . . ?
C35 C36 C31 120.8(2) . . ?
C35 C36 H36 119.6 . . ?
C31 C36 H36 119.6 . . ?
C42 C37 C38 119.31(18) . . ?
C42 C37 P1 121.48(15) . . ?
C38 C37 P1 119.14(14) . . ?
C39 C38 C37 120.06(19) . . ?
C39 C38 H38 120.0 . . ?
C37 C38 H38 120.0 . . ?
C38 C39 C40 120.8(2) . . ?
C38 C39 H39 119.6 . . ?
C40 C39 H39 119.6 . . ?
C41 C40 C39 119.11(19) . . ?
C41 C40 H40 120.4 . . ?
C39 C40 H40 120.4 . . ?
C40 C41 C42 120.9(2) . . ?
C40 C41 H41 119.6 . . ?
C42 C41 H41 119.6 . . ?
C37 C42 C41 119.8(2) . . ?
C37 C42 H42 120.1 . . ?
C41 C42 H42 120.1 . . ?
C44 C43 C48 119.9(2) . . ?
C44 C43 H43 120.1 . . ?
C48 C43 H43 120.1 . . ?
C45 C44 C43 119.9(2) . . ?
C45 C44 H44 120.1 . . ?
C43 C44 H44 120.1 . . ?
C44 C45 C46 119.8(2) . . ?
C44 C45 H45 120.1 . . ?
C46 C45 H45 120.1 . . ?
C47 C46 C45 120.2(2) . . ?
C47 C46 H46 119.9 . . ?
C45 C46 H46 119.9 . . ?
C48 C47 C46 120.2(2) . . ?
C48 C47 H47 119.9 . . ?
C46 C47 H47 119.9 . . ?
C47 C48 C43 120.0(2) . . ?
C47 C48 H48 120.0 . . ?
C43 C48 H48 120.0 . . ?

loop_
_geom_bond_atom_site_label_1
_geom_bond_atom_site_label_2
_geom_bond_distance
_geom_bond_site_symmetry_2
_geom_bond_publ_flag
AU1 O1 2.0033(12) . ?
AU1 P1 2.2178(5) . ?
RH1 O2 2.0534(13) . ?
RH1 C5 2.0835(19) . ?
RH1 C6 2.0884(18) . ?
RH1 O1 2.0903(12) . ?
RH1 C1 2.0942(19) . ?
RH1 C2 2.1257(19) . ?
RH1 RH3 2.7562(2) . ?
RH1 RH2 2.7890(2) . ?
RH2 O2 2.0312(13) . ?
RH2 C13 2.0853(19) . ?
RH2 C14 2.0951(19) . ?
RH2 O1 2.0979(12) . ?
RH2 C10 2.1173(19) . ?
RH2 C9 2.1241(19) . ?
RH2 RH3 2.9219(3) . ?
RH3 O2 2.0299(13) . ?
RH3 C17 2.0923(19) . ?
RH3 C21 2.0934(19) . ?
RH3 C22 2.0953(19) . ?
RH3 O1 2.1035(13) . ?
RH3 C18 2.122(2) . ?
P1 C25 1.815(2) . ?
P1 C31 1.816(2) . ?
P1 C37 1.8194(19) . ?
C1 C2 1.409(3) . ?
C1 C8 1.513(3) . ?
C1 H1 1.0000 . ?
C2 C3 1.524(3) . ?
C2 H2 1.0000 . ?
C3 C4 1.537(3) . ?
C3 H3A 0.9900 . ?
C3 H3B 0.9900 . ?
C4 C5 1.515(3) . ?
C4 H4A 0.9900 . ?
C4 H4B 0.9900 . ?
C5 C6 1.416(3) . ?
C5 H5 1.0000 . ?
C6 C7 1.530(3) . ?
C6 H6 1.0000 . ?
C7 C8 1.538(3) . ?
C7 H7A 0.9900 . ?
C7 H7B 0.9900 . ?
C8 H8A 0.9900 . ?
C8 H8B 0.9900 . ?
C9 C10 1.410(3) . ?
C9 C16 1.520(3) . ?
C9 H9 1.0000 . ?
C10 C11 1.522(3) . ?
C10 H10 1.0000 . ?
C11 C12 1.528(3) . ?
C11 H11A 0.9900 . ?
C11 H11B 0.9900 . ?
C12 C13 1.511(3) . ?
C12 H12A 0.9900 . ?
C12 H12B 0.9900 . ?
C13 C14 1.409(3) . ?
C13 H13 1.0000 . ?
C14 C15 1.522(3) . ?
C14 H14 1.0000 . ?
C15 C16 1.540(3) . ?
C15 H15A 0.9900 . ?
C15 H15B 0.9900 . ?
C16 H16A 0.9900 . ?
C16 H16B 0.9900 . ?
C17 C18 1.404(3) . ?
C17 C24 1.514(3) . ?
C17 H17 1.0000 . ?
C18 C19 1.530(3) . ?
C18 H18 1.0000 . ?
C19 C20 1.540(3) . ?
C19 H19A 0.9900 . ?
C19 H19B 0.9900 . ?
C20 C21 1.511(3) . ?
C20 H20A 0.9900 . ?
C20 H20B 0.9900 . ?
C21 C22 1.406(3) . ?
C21 H21 1.0000 . ?
C22 C23 1.521(3) . ?
C22 H22 1.0000 . ?
C23 C24 1.538(3) . ?
C23 H23A 0.9900 . ?
C23 H23B 0.9900 . ?
C24 H24A 0.9900 . ?
C24 H24B 0.9900 . ?
C25 C30 1.399(3) . ?
C25 C26 1.400(3) . ?
C26 C27 1.390(3) . ?
C26 H26 0.9500 . ?
C27 C28 1.389(3) . ?
C27 H27 0.9500 . ?
C28 C29 1.387(3) . ?
C28 H28 0.9500 . ?
C29 C30 1.389(3) . ?
C29 H29 0.9500 . ?
C30 H30 0.9500 . ?
C31 C36 1.390(3) . ?
C31 C32 1.393(3) . ?
C32 C33 1.393(3) . ?
C32 H32 0.9500 . ?
C33 C34 1.381(3) . ?
C33 H33 0.9500 . ?
C34 C35 1.384(3) . ?
C34 H34 0.9500 . ?
C35 C36 1.387(3) . ?
C35 H35 0.9500 . ?
C36 H36 0.9500 . ?
C37 C42 1.394(3) . ?
C37 C38 1.398(3) . ?
C38 C39 1.389(3) . ?
C38 H38 0.9500 . ?
C39 C40 1.390(3) . ?
C39 H39 0.9500 . ?
C40 C41 1.382(3) . ?
C40 H40 0.9500 . ?
C41 C42 1.399(3) . ?
C41 H41 0.9500 . ?
C42 H42 0.9500 . ?
C43 C44 1.386(4) . ?
C43 C48 1.386(4) . ?
C43 H43 0.9500 . ?
C44 C45 1.380(3) . ?
C44 H44 0.9500 . ?
C45 C46 1.383(3) . ?
C45 H45 0.9500 . ?
C46 C47 1.379(4) . ?
C46 H46 0.9500 . ?
C47 C48 1.371(4) . ?
C47 H47 0.9500 . ?
C48 H48 0.9500 . ?

loop_
_geom_torsion_atom_site_label_1
_geom_torsion_atom_site_label_2
_geom_torsion_atom_site_label_3
_geom_torsion_atom_site_label_4
_geom_torsion
_geom_torsion_site_symmetry_1
_geom_torsion_site_symmetry_2
_geom_torsion_site_symmetry_3
_geom_torsion_site_symmetry_4
_geom_torsion_publ_flag
C8 C1 C2 C3 2.8(3) . . . . ?
RH1 C1 C2 C3 104.56(18) . . . . ?
C8 C1 C2 RH1 -101.74(19) . . . . ?
C1 C2 C3 C4 -94.9(2) . . . . ?
RH1 C2 C3 C4 -15.6(2) . . . . ?
C2 C3 C4 C5 31.3(2) . . . . ?
C3 C4 C5 C6 47.8(3) . . . . ?
C3 C4 C5 RH1 -32.7(2) . . . . ?
C4 C5 C6 C7 1.4(3) . . . . ?
RH1 C5 C6 C7 104.77(18) . . . . ?
C4 C5 C6 RH1 -103.33(18) . . . . ?
C5 C6 C7 C8 -93.4(2) . . . . ?
RH1 C6 C7 C8 -13.2(2) . . . . ?
C2 C1 C8 C7 47.1(3) . . . . ?
RH1 C1 C8 C7 -34.0(2) . . . . ?
C6 C7 C8 C1 31.1(2) . . . . ?
C16 C9 C10 C11 0.5(3) . . . . ?
RH2 C9 C10 C11 -104.63(17) . . . . ?
C16 C9 C10 RH2 105.10(19) . . . . ?
C9 C10 C11 C12 97.2(2) . . . . ?
RH2 C10 C11 C12 16.7(2) . . . . ?
C10 C11 C12 C13 -35.6(2) . . . . ?
C11 C12 C13 C14 -42.7(3) . . . . ?
C11 C12 C13 RH2 37.5(2) . . . . ?
C12 C13 C14 C15 -4.9(3) . . . . ?
RH2 C13 C14 C15 -105.72(19) . . . . ?
C12 C13 C14 RH2 100.81(19) . . . . ?
C13 C14 C15 C16 87.2(3) . . . . ?
RH2 C14 C15 C16 5.8(2) . . . . ?
C10 C9 C16 C15 -57.3(3) . . . . ?
RH2 C9 C16 C15 23.1(2) . . . . ?
C14 C15 C16 C9 -18.8(3) . . . . ?
C24 C17 C18 C19 -2.4(3) . . . . ?
RH3 C17 C18 C19 -104.5(2) . . . . ?
C24 C17 C18 RH3 102.15(19) . . . . ?
C17 C18 C19 C20 90.8(3) . . . . ?
RH3 C18 C19 C20 10.9(2) . . . . ?
C18 C19 C20 C21 -26.4(3) . . . . ?
C19 C20 C21 C22 -51.1(3) . . . . ?
C19 C20 C21 RH3 29.7(2) . . . . ?
C20 C21 C22 C23 -1.9(3) . . . . ?
RH3 C21 C22 C23 -105.73(18) . . . . ?
C20 C21 C22 RH3 103.8(2) . . . . ?
C21 C22 C23 C24 94.2(2) . . . . ?
RH3 C22 C23 C24 13.4(2) . . . . ?
C18 C17 C24 C23 -48.0(3) . . . . ?
RH3 C17 C24 C23 33.3(2) . . . . ?
C22 C23 C24 C17 -30.7(3) . . . . ?
C31 P1 C25 C30 98.31(16) . . . . ?
C37 P1 C25 C30 -151.21(15) . . . . ?
AU1 P1 C25 C30 -25.99(17) . . . . ?
C31 P1 C25 C26 -77.33(17) . . . . ?
C37 P1 C25 C26 33.15(18) . . . . ?
AU1 P1 C25 C26 158.37(14) . . . . ?
C30 C25 C26 C27 -2.4(3) . . . . ?
P1 C25 C26 C27 173.23(16) . . . . ?
C25 C26 C27 C28 0.4(3) . . . . ?
C26 C27 C28 C29 1.7(3) . . . . ?
C27 C28 C29 C30 -1.6(3) . . . . ?
C28 C29 C30 C25 -0.5(3) . . . . ?
C26 C25 C30 C29 2.5(3) . . . . ?
P1 C25 C30 C29 -173.28(16) . . . . ?
C25 P1 C31 C36 30.7(2) . . . . ?
C37 P1 C31 C36 -81.58(19) . . . . ?
AU1 P1 C31 C36 155.65(16) . . . . ?
C25 P1 C31 C32 -155.89(16) . . . . ?
C37 P1 C31 C32 91.81(17) . . . . ?
AU1 P1 C31 C32 -30.96(18) . . . . ?
C36 C31 C32 C33 1.5(3) . . . . ?
P1 C31 C32 C33 -172.09(18) . . . . ?
C31 C32 C33 C34 -0.2(4) . . . . ?
C32 C33 C34 C35 -0.7(4) . . . . ?
C33 C34 C35 C36 0.3(4) . . . . ?
C34 C35 C36 C31 1.0(4) . . . . ?
C32 C31 C36 C35 -1.9(4) . . . . ?
P1 C31 C36 C35 171.4(2) . . . . ?
C25 P1 C37 C42 -121.83(17) . . . . ?
C31 P1 C37 C42 -9.90(18) . . . . ?
AU1 P1 C37 C42 112.59(15) . . . . ?
C25 P1 C37 C38 61.30(17) . . . . ?
C31 P1 C37 C38 173.22(16) . . . . ?
AU1 P1 C37 C38 -64.28(16) . . . . ?
C42 C37 C38 C39 0.4(3) . . . . ?
P1 C37 C38 C39 177.37(16) . . . . ?
C37 C38 C39 C40 -0.9(3) . . . . ?
C38 C39 C40 C41 0.8(3) . . . . ?
C39 C40 C41 C42 -0.3(3) . . . . ?
C38 C37 C42 C41 0.1(3) . . . . ?
P1 C37 C42 C41 -176.72(16) . . . . ?
C40 C41 C42 C37 -0.2(3) . . . . ?
C48 C43 C44 C45 0.9(4) . . . . ?
C43 C44 C45 C46 -1.1(4) . . . . ?
C44 C45 C46 C47 0.4(4) . . . . ?
C45 C46 C47 C48 0.4(4) . . . . ?
C46 C47 C48 C43 -0.5(4) . . . . ?
C44 C43 C48 C47 -0.2(4) . . . . ?
